data_7104985
loop_
_publ_author_name
'Takamizawa, Satoshi'
'Takasaki, Yuichi'
'Miyake, Ryosuke'

_publ_section_title
;
 Host-guest transformational correlations for a gas inclusion
 co-crystal on changing gas pressure and temperature.
;
_journal_issue 43
_journal_name_full 'Chemical communications (Cambridge, England)'
_journal_page_first 6625
_journal_page_last 6627
_journal_paper_doi 10.1039/b914922h
_journal_year 2009
_chemical_formula_moiety 'C32 H24 Cu2 N2 O8, 2.79 (C O2)'
_chemical_formula_sum 'C34.79 H24 Cu2 N2 O13.58'
_chemical_formula_weight 814.34
_chemical_name_systematic
;
?
;
_space_group_IT_number 2
_symmetry_cell_setting triclinic
_symmetry_space_group_name_Hall '-P 1'
_symmetry_space_group_name_H-M 'P -1'
_atom_sites_solution_hydrogens geom
_atom_sites_solution_primary direct
_atom_sites_solution_secondary difmap
_audit_creation_method SHELXL-97
_cell_angle_alpha 71.321(4)
_cell_angle_beta 65.986(4)
_cell_angle_gamma 63.085(4)
_cell_formula_units_Z 1
_cell_length_a 9.689(2)
_cell_length_b 10.408(2)
_cell_length_c 10.911(2)
_cell_measurement_reflns_used 894
_cell_measurement_temperature 263
_cell_measurement_theta_max 20.93
_cell_measurement_theta_min 2.23
_cell_volume 883.5(3)
_computing_cell_refinement 'Bruker SMART'
_computing_data_collection 'Bruker SMART'
_computing_data_reduction 'Bruker SAINT'
_computing_molecular_graphics 'Bruker SHELXTL'
_computing_publication_material 'Bruker SHELXTL'
_computing_structure_refinement 'SHELXL-97 (Sheldrick, 1997)'
_computing_structure_solution 'SHELXS-97 (Sheldrick, 1990)'
_diffrn_ambient_temperature 263
_diffrn_detector_area_resol_mean 8.366
_diffrn_measured_fraction_theta_full 0.990
_diffrn_measured_fraction_theta_max 0.990
_diffrn_measurement_device_type 'CCD area detector'
_diffrn_measurement_method 'phi and omega scans'
_diffrn_radiation_monochromator graphite
_diffrn_radiation_source 'fine-focus sealed tube'
_diffrn_radiation_type MoK\a
_diffrn_radiation_wavelength 0.71073
_diffrn_reflns_av_R_equivalents 0.0380
_diffrn_reflns_av_sigmaI/netI 0.0992
_diffrn_reflns_limit_h_max 12
_diffrn_reflns_limit_h_min -11
_diffrn_reflns_limit_k_max 7
_diffrn_reflns_limit_k_min -12
_diffrn_reflns_limit_l_max 13
_diffrn_reflns_limit_l_min -13
_diffrn_reflns_number 5406
_diffrn_reflns_theta_full 26.37
_diffrn_reflns_theta_max 26.37
_diffrn_reflns_theta_min 2.07
_exptl_absorpt_coefficient_mu 1.274
_exptl_absorpt_correction_T_max 0.9390
_exptl_absorpt_correction_T_min 0.7008
_exptl_absorpt_correction_type empirical
_exptl_absorpt_process_details
;
SADABS; sheldrick, 1996
;
_exptl_crystal_colour blue
_exptl_crystal_density_diffrn 1.530
_exptl_crystal_density_method 'not measured'
_exptl_crystal_description plate
_exptl_crystal_F_000 418
_exptl_crystal_size_max 0.30
_exptl_crystal_size_mid 0.30
_exptl_crystal_size_min 0.05
_refine_diff_density_max 0.852
_refine_diff_density_min -0.780
_refine_diff_density_rms 0.180
_refine_ls_extinction_method none
_refine_ls_goodness_of_fit_ref 0.978
_refine_ls_hydrogen_treatment constr
_refine_ls_matrix_type full
_refine_ls_number_parameters 247
_refine_ls_number_reflns 3568
_refine_ls_number_restraints 96
_refine_ls_restrained_S_all 0.974
_refine_ls_R_factor_all 0.1246
_refine_ls_R_factor_gt 0.0698
_refine_ls_shift/su_max 0.000
_refine_ls_shift/su_mean 0.000
_refine_ls_structure_factor_coef Fsqd
_refine_ls_weighting_details 'calc w=1/[\s^2^(Fo^2^)+(0.1181P)^2^+0.0000P] where P=(Fo^2^+2Fc^2^)/3'
_refine_ls_weighting_scheme calc
_refine_ls_wR_factor_gt 0.1699
_refine_ls_wR_factor_ref 0.2076
_reflns_number_gt 2146
_reflns_number_total 3568
_reflns_threshold_expression >2sigma(I)
_cod_data_source_file b914922h.txt
_cod_data_source_block 81112t3_1b_263K
_cod_depositor_comments
;
The following automatic conversions were performed:
'_symmetry_cell_setting' value 'Triclinic' changed to 'triclinic'
according to '/home/saulius/struct/CIF-dictionaries/cif_core.dic'
dictionary named 'cif_core.dic' version 2.4.1 from 2010-06-29.

Automatic conversion script
Id: cif_fix_enum 1527 2010-12-29 10:47:43Z saulius 
;
_cod_original_sg_symbol_H-M P-1
_cod_database_code 7104985

loop_
_symmetry_equiv_pos_as_xyz
'x, y, z'
'-x, -y, -z'

loop_
_atom_site_label
_atom_site_type_symbol
_atom_site_fract_x
_atom_site_fract_y
_atom_site_fract_z
_atom_site_U_iso_or_equiv
_atom_site_adp_type
_atom_site_occupancy
_atom_site_symmetry_multiplicity
_atom_site_calc_flag
_atom_site_refinement_flags
_atom_site_disorder_assembly
_atom_site_disorder_group
C1SB C 0.645(9) 0.612(9) 0.976(7) 0.232(12) Uani 0.294(16) 1 d PDU A 1
O2SB O 0.564(7) 0.543(7) 1.035(5) 0.242(13) Uani 0.294(16) 1 d PDU A 1
O1SB O 0.743(7) 0.658(5) 0.900(4) 0.228(15) Uani 0.294(16) 1 d PDU A 1
C1SA C 0.620(6) 0.609(5) 0.982(3) 0.235(11) Uani 0.63(2) 1 d PDU B 2
O2SA O 0.633(3) 0.569(3) 1.0903(19) 0.214(11) Uani 0.63(2) 1 d PDU B 2
O1SA O 0.591(3) 0.617(2) 0.8863(18) 0.223(12) Uani 0.63(2) 1 d PDU B 2
O3S O 0.511(2) 0.8932(17) 0.9872(14) 0.236(10) Uani 0.94(3) 1 d PU . .
C2S C 0.5000 1.0000 1.0000 0.221(14) Uani 0.94(3) 2 d SPU . .
C8 C 1.0396(8) 0.6295(7) 0.2547(7) 0.0470(16) Uani 1 1 d . . .
C9 C 1.0595(6) 0.7067(5) 0.1111(4) 0.0518(18) Uani 1 1 d G . .
C14 C 0.9719(7) 0.7046(7) 0.0381(6) 0.079(3) Uani 1 1 d G . .
H14 H 0.8996 0.6562 0.0792 0.094 Uiso 1 1 calc R . .
C13 C 0.9925(8) 0.7748(8) -0.0963(6) 0.105(4) Uani 1 1 d G . .
H13 H 0.9338 0.7734 -0.1451 0.126 Uiso 1 1 calc R . .
C12 C 1.1006(9) 0.8471(7) -0.1578(4) 0.095(3) Uani 1 1 d G . .
H12 H 1.1143 0.8941 -0.2477 0.114 Uiso 1 1 calc R . .
C11 C 1.1882(8) 0.8492(7) -0.0848(6) 0.100(3) Uani 1 1 d G . .
H11 H 1.2605 0.8976 -0.1260 0.120 Uiso 1 1 calc R . .
C10 C 1.1677(7) 0.7790(7) 0.0496(6) 0.076(2) Uani 1 1 d G . .
H10 H 1.2263 0.7804 0.0984 0.091 Uiso 1 1 calc R . .
C1 C 0.8346(7) 0.7473(7) 0.5762(6) 0.0424(15) Uani 1 1 d . . .
C2 C 0.7348(5) 0.8951(4) 0.6149(5) 0.0412(15) Uani 1 1 d G . .
C7 C 0.8090(5) 0.9757(5) 0.6270(5) 0.0535(18) Uani 1 1 d G . .
H7 H 0.9211 0.9375 0.6104 0.064 Uiso 1 1 calc R . .
C6 C 0.7158(7) 1.1134(5) 0.6639(5) 0.073(2) Uani 1 1 d G . .
H6 H 0.7654 1.1673 0.6720 0.087 Uiso 1 1 calc R . .
C5 C 0.5483(7) 1.1704(4) 0.6887(5) 0.076(3) Uani 1 1 d G . .
H5 H 0.4859 1.2625 0.7134 0.091 Uiso 1 1 calc R . .
C4 C 0.4740(5) 1.0899(6) 0.6766(6) 0.072(2) Uani 1 1 d G . .
H4 H 0.3620 1.1281 0.6932 0.086 Uiso 1 1 calc R . .
C3 C 0.5673(5) 0.9522(5) 0.6397(5) 0.060(2) Uani 1 1 d G . .
H3 H 0.5176 0.8983 0.6316 0.072 Uiso 1 1 calc R . .
C15 C 0.6400(7) 0.4353(7) 0.4128(7) 0.0409(15) Uani 1 1 d . . .
H15 H 0.7371 0.3883 0.3503 0.049 Uiso 1 1 calc R . .
C16 C 0.5024(7) 0.5568(7) 0.5913(7) 0.0389(15) Uani 1 1 d . . .
H16 H 0.4994 0.5973 0.6574 0.047 Uiso 1 1 calc R . .
Cu1 Cu 0.87075(8) 0.48957(9) 0.50224(8) 0.0382(3) Uani 1 1 d . . .
N1 N 0.6453(6) 0.4930(6) 0.5039(5) 0.0374(12) Uani 1 1 d . . .
O4 O 0.9221(6) 0.5881(6) 0.3113(5) 0.0575(13) Uani 1 1 d . . .
O3 O 1.1398(5) 0.6109(5) 0.3099(5) 0.0503(12) Uani 1 1 d . . .
O2 O 0.9849(5) 0.6987(5) 0.5598(5) 0.0505(12) Uani 1 1 d . . .
O1 O 0.7637(5) 0.6800(5) 0.5625(5) 0.0483(12) Uani 1 1 d . . .

loop_
_atom_site_aniso_label
_atom_site_aniso_U_11
_atom_site_aniso_U_22
_atom_site_aniso_U_33
_atom_site_aniso_U_23
_atom_site_aniso_U_13
_atom_site_aniso_U_12
C1SB 0.28(2) 0.166(14) 0.127(15) -0.030(14) -0.043(15) 0.006(12)
O2SB 0.28(2) 0.171(16) 0.135(16) -0.028(15) -0.044(16) 0.014(13)
O1SB 0.28(2) 0.165(18) 0.131(19) -0.030(16) -0.038(19) -0.008(17)
C1SA 0.278(19) 0.167(14) 0.128(15) -0.027(14) -0.041(15) 0.008(12)
O2SA 0.28(2) 0.158(14) 0.127(14) -0.042(12) -0.057(14) -0.011(11)
O1SA 0.27(2) 0.167(14) 0.115(13) -0.042(12) -0.052(14) 0.020(12)
O3S 0.276(13) 0.236(13) 0.194(11) -0.036(7) -0.067(7) -0.099(8)
C2S 0.245(15) 0.219(16) 0.194(15) -0.034(9) -0.068(9) -0.084(9)
C8 0.036(4) 0.048(4) 0.049(4) -0.007(3) -0.009(3) -0.014(3)
C9 0.050(4) 0.042(4) 0.049(5) -0.001(3) -0.014(3) -0.010(3)
C14 0.084(6) 0.089(7) 0.064(6) 0.011(5) -0.037(5) -0.036(5)
C13 0.105(9) 0.140(10) 0.066(7) 0.009(6) -0.046(6) -0.044(8)
C12 0.108(9) 0.097(8) 0.066(7) 0.006(5) -0.033(6) -0.034(6)
C11 0.122(9) 0.093(8) 0.066(7) 0.010(5) -0.008(6) -0.059(7)
C10 0.076(6) 0.086(7) 0.055(6) -0.005(5) -0.011(5) -0.035(5)
C1 0.034(3) 0.053(4) 0.044(4) -0.003(3) -0.014(3) -0.020(3)
C2 0.046(4) 0.043(4) 0.036(4) 0.000(3) -0.016(3) -0.020(3)
C7 0.063(5) 0.044(4) 0.056(5) -0.004(3) -0.023(4) -0.022(4)
C6 0.109(8) 0.051(5) 0.070(6) -0.001(4) -0.033(5) -0.042(5)
C5 0.098(7) 0.041(5) 0.069(6) -0.003(4) -0.026(5) -0.014(5)
C4 0.057(5) 0.061(6) 0.065(6) -0.006(4) -0.016(4) -0.001(4)
C3 0.052(4) 0.054(5) 0.068(5) -0.010(4) -0.021(4) -0.013(4)
C15 0.028(3) 0.052(4) 0.048(4) -0.023(3) -0.006(3) -0.014(3)
C16 0.032(3) 0.044(4) 0.049(4) -0.016(3) -0.012(3) -0.016(3)
Cu1 0.0217(4) 0.0474(5) 0.0540(6) -0.0081(3) -0.0165(3) -0.0159(3)
N1 0.022(2) 0.049(3) 0.048(3) -0.011(2) -0.013(2) -0.016(2)
O4 0.044(3) 0.078(4) 0.053(3) 0.003(2) -0.022(2) -0.028(3)
O3 0.040(3) 0.059(3) 0.057(3) 0.000(2) -0.021(2) -0.024(2)
O2 0.031(2) 0.052(3) 0.077(4) -0.021(2) -0.019(2) -0.014(2)
O1 0.028(2) 0.047(3) 0.079(3) -0.019(2) -0.020(2) -0.0123(19)

loop_
_atom_type_symbol
_atom_type_description
_atom_type_scat_dispersion_real
_atom_type_scat_dispersion_imag
_atom_type_scat_source
C C 0.0033 0.0016 'International Tables Vol C Tables 4.2.6.8 and 6.1.1.4'
H H 0.0000 0.0000 'International Tables Vol C Tables 4.2.6.8 and 6.1.1.4'
N N 0.0061 0.0033 'International Tables Vol C Tables 4.2.6.8 and 6.1.1.4'
O O 0.0106 0.0060 'International Tables Vol C Tables 4.2.6.8 and 6.1.1.4'
Cu Cu 0.3201 1.2651 'International Tables Vol C Tables 4.2.6.8 and 6.1.1.4'

loop_
_geom_angle_atom_site_label_1
_geom_angle_atom_site_label_2
_geom_angle_atom_site_label_3
_geom_angle
_geom_angle_site_symmetry_1
_geom_angle_site_symmetry_3
_geom_angle_publ_flag
O1SB C1SB O2SB 165(6) . . ?
O1SA C1SA O2SA 160(4) . . ?
O3S C2S O3S 180.0(15) 2_677 . ?
O4 C8 O3 124.9(7) . . ?
O4 C8 C9 116.6(6) . . ?
O3 C8 C9 118.6(6) . . ?
C14 C9 C10 120.0 . . ?
C14 C9 C8 120.1(4) . . ?
C10 C9 C8 119.9(4) . . ?
C13 C14 C9 120.0 . . ?
C14 C13 C12 120.0 . . ?
C11 C12 C13 120.0 . . ?
C12 C11 C10 120.0 . . ?
C11 C10 C9 120.0 . . ?
O1 C1 O2 124.6(6) . . ?
O1 C1 C2 118.0(5) . . ?
O2 C1 C2 117.4(5) . . ?
C7 C2 C3 120.0 . . ?
C7 C2 C1 120.0(4) . . ?
C3 C2 C1 120.0(4) . . ?
C2 C7 C6 120.0 . . ?
C7 C6 C5 120.0 . . ?
C4 C5 C6 120.0 . . ?
C5 C4 C3 120.0 . . ?
C4 C3 C2 120.0 . . ?
N1 C15 C16 122.4(5) . 2_666 ?
N1 C16 C15 122.0(5) . 2_666 ?
O2 Cu1 O1 169.34(16) 2_766 . ?
O2 Cu1 O3 88.8(2) 2_766 2_766 ?
O1 Cu1 O3 90.4(2) . 2_766 ?
O2 Cu1 O4 89.0(2) 2_766 . ?
O1 Cu1 O4 89.8(2) . . ?
O3 Cu1 O4 169.09(17) 2_766 . ?
O2 Cu1 N1 97.91(18) 2_766 . ?
O1 Cu1 N1 92.73(18) . . ?
O3 Cu1 N1 97.45(19) 2_766 . ?
O4 Cu1 N1 93.44(19) . . ?
O2 Cu1 Cu1 86.69(12) 2_766 2_766 ?
O1 Cu1 Cu1 82.65(12) . 2_766 ?
O3 Cu1 Cu1 84.68(13) 2_766 2_766 ?
O4 Cu1 Cu1 84.52(14) . 2_766 ?
N1 Cu1 Cu1 174.95(14) . 2_766 ?
C16 N1 C15 115.6(5) . . ?
C16 N1 Cu1 122.5(4) . . ?
C15 N1 Cu1 121.9(4) . . ?
C8 O4 Cu1 122.9(4) . . ?
C8 O3 Cu1 123.0(4) . 2_766 ?
C1 O2 Cu1 120.5(4) . 2_766 ?
C1 O1 Cu1 125.4(4) . . ?

loop_
_geom_bond_atom_site_label_1
_geom_bond_atom_site_label_2
_geom_bond_distance
_geom_bond_site_symmetry_2
_geom_bond_publ_flag
C1SB O1SB 1.158(7) . ?
C1SB O2SB 1.158(7) . ?
C1SA O1SA 1.161(7) . ?
C1SA O2SA 1.161(7) . ?
O3S C2S 1.117(16) . ?
C2S O3S 1.117(16) 2_677 ?
C8 O4 1.251(8) . ?
C8 O3 1.254(7) . ?
C8 C9 1.493(8) . ?
C9 C14 1.3900 . ?
C9 C10 1.3900 . ?
C14 C13 1.3900 . ?
C13 C12 1.3900 . ?
C12 C11 1.3900 . ?
C11 C10 1.3900 . ?
C1 O1 1.253(7) . ?
C1 O2 1.260(7) . ?
C1 C2 1.489(7) . ?
C2 C7 1.3900 . ?
C2 C3 1.3900 . ?
C7 C6 1.3900 . ?
C6 C5 1.3900 . ?
C5 C4 1.3900 . ?
C4 C3 1.3900 . ?
C15 N1 1.342(7) . ?
C15 C16 1.363(8) 2_666 ?
C16 N1 1.330(7) . ?
C16 C15 1.363(8) 2_666 ?
Cu1 O2 1.963(4) 2_766 ?
Cu1 O1 1.963(4) . ?
Cu1 O3 1.965(5) 2_766 ?
Cu1 O4 1.972(5) . ?
Cu1 N1 2.161(4) . ?
Cu1 Cu1 2.5899(14) 2_766 ?
O3 Cu1 1.965(5) 2_766 ?
O2 Cu1 1.963(4) 2_766 ?

loop_
_geom_torsion_atom_site_label_1
_geom_torsion_atom_site_label_2
_geom_torsion_atom_site_label_3
_geom_torsion_atom_site_label_4
_geom_torsion
_geom_torsion_site_symmetry_1
_geom_torsion_site_symmetry_2
_geom_torsion_site_symmetry_3
_geom_torsion_site_symmetry_4
_geom_torsion_publ_flag
O4 C8 C9 C14 -12.6(8) . . . . ?
O3 C8 C9 C14 167.4(5) . . . . ?
O4 C8 C9 C10 168.3(5) . . . . ?
O3 C8 C9 C10 -11.6(8) . . . . ?
C10 C9 C14 C13 0.0 . . . . ?
C8 C9 C14 C13 -179.1(5) . . . . ?
C9 C14 C13 C12 0.0 . . . . ?
C14 C13 C12 C11 0.0 . . . . ?
C13 C12 C11 C10 0.0 . . . . ?
C12 C11 C10 C9 0.0 . . . . ?
C14 C9 C10 C11 0.0 . . . . ?
C8 C9 C10 C11 179.1(5) . . . . ?
O1 C1 C2 C7 -178.0(5) . . . . ?
O2 C1 C2 C7 2.2(7) . . . . ?
O1 C1 C2 C3 2.4(7) . . . . ?
O2 C1 C2 C3 -177.4(5) . . . . ?
C3 C2 C7 C6 0.0 . . . . ?
C1 C2 C7 C6 -179.6(5) . . . . ?
C2 C7 C6 C5 0.0 . . . . ?
C7 C6 C5 C4 0.0 . . . . ?
C6 C5 C4 C3 0.0 . . . . ?
C5 C4 C3 C2 0.0 . . . . ?
C7 C2 C3 C4 0.0 . . . . ?
C1 C2 C3 C4 179.6(5) . . . . ?
C15 C16 N1 C15 -0.9(11) 2_666 . . . ?
C15 C16 N1 Cu1 176.7(5) 2_666 . . . ?
C16 C15 N1 C16 0.9(11) 2_666 . . . ?
C16 C15 N1 Cu1 -176.7(5) 2_666 . . . ?
O2 Cu1 N1 C16 148.6(5) 2_766 . . . ?
O1 Cu1 N1 C16 -32.0(5) . . . . ?
O3 Cu1 N1 C16 58.8(5) 2_766 . . . ?
O4 Cu1 N1 C16 -121.9(5) . . . . ?
Cu1 Cu1 N1 C16 -55.9(19) 2_766 . . . ?
O2 Cu1 N1 C15 -34.0(5) 2_766 . . . ?
O1 Cu1 N1 C15 145.4(5) . . . . ?
O3 Cu1 N1 C15 -123.8(5) 2_766 . . . ?
O4 Cu1 N1 C15 55.5(5) . . . . ?
Cu1 Cu1 N1 C15 121.5(15) 2_766 . . . ?
O3 C8 O4 Cu1 1.8(10) . . . . ?
C9 C8 O4 Cu1 -178.1(4) . . . . ?
O2 Cu1 O4 C8 -89.0(5) 2_766 . . . ?
O1 Cu1 O4 C8 80.4(5) . . . . ?
O3 Cu1 O4 C8 -10.6(14) 2_766 . . . ?
N1 Cu1 O4 C8 173.1(5) . . . . ?
Cu1 Cu1 O4 C8 -2.3(5) 2_766 . . . ?
O4 C8 O3 Cu1 0.4(10) . . . 2_766 ?
C9 C8 O3 Cu1 -179.7(4) . . . 2_766 ?
O1 C1 O2 Cu1 4.0(9) . . . 2_766 ?
C2 C1 O2 Cu1 -176.2(4) . . . 2_766 ?
O2 C1 O1 Cu1 -3.8(10) . . . . ?
C2 C1 O1 Cu1 176.3(4) . . . . ?
O2 Cu1 O1 C1 0.4(14) 2_766 . . . ?
O3 Cu1 O1 C1 86.2(6) 2_766 . . . ?
O4 Cu1 O1 C1 -82.9(6) . . . . ?
N1 Cu1 O1 C1 -176.3(5) . . . . ?
Cu1 Cu1 O1 C1 1.6(5) 2_766 . . . ?
